data_4307464
loop_
_publ_author_name
'Haiyang He'
'Malgorzata Lipowska'
'Xiaolong Xu'
'Andrew T. Taylor'
'Luigi G. Marzilli'

_publ_section_title
;
Rhenium Analogues of Promising Renal Imaging Agents with a
{99mTc(CO)3}+ Core Bound to Cysteine-Derived Dipeptides, Including
Lanthionine
;
_journal_name_full 'Inorganic Chemistry'
_journal_page_first 3385
_journal_page_last 3394
_journal_paper_doi 10.1021/ic0619299
_journal_volume 46
_journal_year 2007
_chemical_formula_moiety '[C9 H12 Cl N2 O7 Re S], 0.25[H2 O]'
_chemical_formula_sum 'C9 H12 Cl N2 O7.25 Re S'
_chemical_formula_weight 517.92
_chemical_name_systematic
;

 ?

;
_space_group_IT_number 2
_symmetry_cell_setting triclinic
_symmetry_space_group_name_Hall '-P 1'
_symmetry_space_group_name_H-M 'P -1'
_atom_sites_solution_hydrogens geom
_atom_sites_solution_primary direct
_atom_sites_solution_secondary difmap
_audit_creation_method SHELXL-97
_cell_angle_alpha 111.002(2)
_cell_angle_beta 97.221(2)
_cell_angle_gamma 91.780(2)
_cell_formula_units_Z 4
_cell_length_a 10.8361(9)
_cell_length_b 11.5484(10)
_cell_length_c 13.0041(11)
_cell_measurement_reflns_used 5866
_cell_measurement_temperature 100(2)
_cell_measurement_theta_max 33.11
_cell_measurement_theta_min 2.57
_cell_volume 1502.1(2)
_computing_cell_refinement 'Bruker SMART'
_computing_data_collection 'Bruker SMART'
_computing_data_reduction 'Bruker SAINT'
_computing_molecular_graphics 'Bruker SHELXTL'
_computing_publication_material 'Bruker SHELXTL'
_computing_structure_refinement 'SHELXL-97 (Sheldrick, 1997)'
_computing_structure_solution 'SHELXS-97 (Sheldrick, 1990)'
_diffrn_ambient_temperature 100(2)
_diffrn_measured_fraction_theta_full 0.898
_diffrn_measured_fraction_theta_max 0.898
_diffrn_measurement_device_type 'CCD area detector'
_diffrn_measurement_method 'phi and omega scans'
_diffrn_radiation_monochromator graphite
_diffrn_radiation_source 'fine-focus sealed tube'
_diffrn_radiation_type MoK\a
_diffrn_radiation_wavelength 0.71073
_diffrn_reflns_av_R_equivalents 0.0371
_diffrn_reflns_av_sigmaI/netI 0.0583
_diffrn_reflns_limit_h_max 15
_diffrn_reflns_limit_h_min -16
_diffrn_reflns_limit_k_max 17
_diffrn_reflns_limit_k_min -17
_diffrn_reflns_limit_l_max 19
_diffrn_reflns_limit_l_min -19
_diffrn_reflns_number 19694
_diffrn_reflns_theta_full 33.11
_diffrn_reflns_theta_max 33.11
_diffrn_reflns_theta_min 1.70
_exptl_absorpt_coefficient_mu 8.441
_exptl_absorpt_correction_T_max 1.000
_exptl_absorpt_correction_T_min 0.576643
_exptl_absorpt_correction_type multi-scan
_exptl_absorpt_process_details 'SADABS V2.10, Sheldrick 2003'
_exptl_crystal_colour colorless
_exptl_crystal_density_diffrn 2.290
_exptl_crystal_density_method 'not measured'
_exptl_crystal_description needle
_exptl_crystal_F_000 984
_exptl_crystal_size_max 0.25
_exptl_crystal_size_mid 0.08
_exptl_crystal_size_min 0.05
_refine_diff_density_max 5.062
_refine_diff_density_min -2.304
_refine_diff_density_rms 0.295
_refine_ls_extinction_method none
_refine_ls_goodness_of_fit_ref 1.085
_refine_ls_hydrogen_treatment constr
_refine_ls_matrix_type full
_refine_ls_number_parameters 225
_refine_ls_number_reflns 10258
_refine_ls_number_restraints 0
_refine_ls_restrained_S_all 1.085
_refine_ls_R_factor_all 0.0567
_refine_ls_R_factor_gt 0.0446
_refine_ls_shift/su_max 0.001
_refine_ls_shift/su_mean 0.000
_refine_ls_structure_factor_coef Fsqd
_refine_ls_weighting_details 'calc w=1/[\s^2^(Fo^2^)+(0.0419P)^2^+3.6612P] where P=(Fo^2^+2Fc^2^)/3'
_refine_ls_weighting_scheme calc
_refine_ls_wR_factor_gt 0.0967
_refine_ls_wR_factor_ref 0.1014
_reflns_number_gt 8557
_reflns_number_total 10258
_reflns_threshold_expression >2sigma(I)
_cod_data_source_file ic0619299si20061009_030236_1.cif
_cod_data_source_block 1A
_cod_depositor_comments
;
The following automatic conversions were performed:
'_symmetry_cell_setting' value 'Triclinic' changed to 'triclinic'
according to '/home/saulius/struct/CIF-dictionaries/cif_core.dic'
dictionary named 'cif_core.dic' version 2.4.1 from 2010-06-29.

Automatic conversion script
Id: cif_fix_enum 1527 2010-12-29 10:47:43Z saulius 
;
_cod_database_code 4307464

loop_
_symmetry_equiv_pos_as_xyz
'x, y, z'
'-x, -y, -z'

loop_
_atom_site_label
_atom_site_type_symbol
_atom_site_fract_x
_atom_site_fract_y
_atom_site_fract_z
_atom_site_U_iso_or_equiv
_atom_site_adp_type
_atom_site_occupancy
_atom_site_symmetry_multiplicity
_atom_site_calc_flag
_atom_site_refinement_flags
_atom_site_disorder_assembly
_atom_site_disorder_group
C1 C 0.0330(5) 0.6413(5) -0.0714(4) 0.0117(9) Uiso 1 1 d . . .
C2 C -0.1348(5) 0.8148(5) -0.0232(4) 0.0131(10) Uiso 1 1 d . . .
C3 C -0.1600(5) 0.6131(5) 0.0344(4) 0.0124(9) Uiso 1 1 d . . .
C4 C -0.0702(5) 0.7948(5) 0.3057(4) 0.0110(9) Uiso 1 1 d . . .
H4 H -0.1274 0.7168 0.2744 0.013 Uiso 1 1 calc R . .
C5 C 0.0631(5) 0.7588(5) 0.3255(4) 0.0106(9) Uiso 1 1 d . . .
H5A H 0.0664 0.7076 0.3726 0.013 Uiso 1 1 calc R . .
H5B H 0.1205 0.8346 0.3647 0.013 Uiso 1 1 calc R . .
C6 C 0.2565(5) 0.7536(5) 0.1899(4) 0.0127(9) Uiso 1 1 d . . .
H6A H 0.3154 0.7608 0.2570 0.015 Uiso 1 1 calc R . .
H6B H 0.2944 0.7046 0.1240 0.015 Uiso 1 1 calc R . .
C7 C 0.2401(5) 0.8839(5) 0.1881(4) 0.0128(10) Uiso 1 1 d . . .
H7 H 0.3156 0.9085 0.1613 0.015 Uiso 1 1 calc R . .
C8 C 0.2383(5) 0.9796(5) 0.3063(5) 0.0136(10) Uiso 1 1 d . . .
C9 C -0.1116(5) 0.8784(5) 0.4149(4) 0.0105(9) Uiso 1 1 d . . .
N1 N -0.0801(4) 0.8563(4) 0.2240(4) 0.0114(8) Uiso 1 1 d . . .
H1A H -0.0289 0.9290 0.2524 0.014 Uiso 1 1 calc R . .
H1B H -0.1608 0.8766 0.2130 0.014 Uiso 1 1 calc R . .
N2 N 0.1297(4) 0.8856(4) 0.1070(4) 0.0123(8) Uiso 1 1 d . . .
H2A H 0.1582 0.8808 0.0420 0.015 Uiso 1 1 calc R . .
H2B H 0.0979 0.9618 0.1349 0.015 Uiso 1 1 calc R . .
O1 O 0.0701(4) 0.5845(4) -0.1526(3) 0.0175(8) Uiso 1 1 d . . .
O2 O -0.1992(4) 0.8556(4) -0.0753(4) 0.0187(8) Uiso 1 1 d . . .
O3 O -0.2410(4) 0.5367(4) 0.0166(3) 0.0142(7) Uiso 1 1 d . . .
O4 O -0.1262(4) 0.9872(4) 0.4353(3) 0.0143(7) Uiso 1 1 d . . .
O5 O -0.1275(4) 0.8176(4) 0.4809(3) 0.0130(7) Uiso 1 1 d . . .
H5 H -0.1385 0.8681 0.5435 0.020 Uiso 1 1 calc R . .
O6 O 0.3258(4) 0.9824(4) 0.3785(3) 0.0167(8) Uiso 1 1 d . . .
O7 O 0.1469(4) 1.0472(4) 0.3205(3) 0.0143(7) Uiso 1 1 d . . .
H8 H 0.1631 1.1070 0.3817 0.021 Uiso 1 1 calc R . .
Re1 Re -0.028457(18) 0.739112(18) 0.062998(16) 0.00906(5) Uani 1 1 d . . .
S1 S 0.11187(12) 0.66974(12) 0.19019(11) 0.0105(2) Uani 1 1 d . . .
C1B C 0.3085(5) 0.5843(5) 0.4971(4) 0.0132(10) Uiso 1 1 d . . .
C2B C 0.1546(5) 0.4899(5) 0.6019(5) 0.0145(10) Uiso 1 1 d . . .
C3B C 0.3699(5) 0.3789(5) 0.5476(5) 0.0151(10) Uiso 1 1 d . . .
C4B C 0.4696(5) 0.5669(5) 0.8687(4) 0.0124(9) Uiso 1 1 d . . .
H4B H 0.4873 0.5104 0.9109 0.015 Uiso 1 1 calc R . .
C5B C 0.5806(5) 0.5690(5) 0.8088(4) 0.0122(9) Uiso 1 1 d . . .
H5BA H 0.6072 0.4836 0.7783 0.015 Uiso 1 1 calc R . .
H5BB H 0.6507 0.6220 0.8634 0.015 Uiso 1 1 calc R . .
C6B C 0.5347(5) 0.7931(5) 0.7690(4) 0.0113(9) Uiso 1 1 d . . .
H6BA H 0.5497 0.8125 0.8503 0.014 Uiso 1 1 calc R . .
H6BB H 0.5990 0.8425 0.7507 0.014 Uiso 1 1 calc R . .
C7B C 0.4055(5) 0.8295(5) 0.7366(4) 0.0096(9) Uiso 1 1 d . . .
H7B H 0.4019 0.8306 0.6597 0.012 Uiso 1 1 calc R . .
C8B C 0.3847(5) 0.9610(5) 0.8136(4) 0.0115(9) Uiso 1 1 d . . .
C9B C 0.4501(5) 0.6951(5) 0.9550(4) 0.0125(9) Uiso 1 1 d . . .
N1B N 0.3538(4) 0.5136(4) 0.7904(4) 0.0108(8) Uiso 1 1 d . . .
H1BA H 0.2876 0.5447 0.8268 0.013 Uiso 1 1 calc R . .
H1BB H 0.3479 0.4291 0.7739 0.013 Uiso 1 1 calc R . .
N2B N 0.3046(4) 0.7390(4) 0.7332(3) 0.0088(8) Uiso 1 1 d . . .
H2BA H 0.2300 0.7608 0.7059 0.011 Uiso 1 1 calc R . .
H2BB H 0.2998 0.7437 0.8047 0.011 Uiso 1 1 calc R . .
O1B O 0.2957(4) 0.6092(4) 0.4188(4) 0.0200(9) Uiso 1 1 d . . .
O2B O 0.0507(4) 0.4570(4) 0.5870(4) 0.0204(9) Uiso 1 1 d . . .
O3B O 0.3976(4) 0.2813(4) 0.4975(4) 0.0192(8) Uiso 1 1 d . . .
O4B O 0.3453(4) 0.7340(4) 0.9554(3) 0.0141(7) Uiso 1 1 d . . .
O5B O 0.5491(4) 0.7499(4) 1.0218(3) 0.0155(8) Uiso 1 1 d . . .
H5BO H 0.5298 0.8082 1.0765 0.023 Uiso 1 1 calc R . .
O6B O 0.2799(4) 0.9939(4) 0.8277(3) 0.0173(8) Uiso 1 1 d . . .
O7B O 0.4873(4) 1.0310(4) 0.8599(3) 0.0151(8) Uiso 1 1 d . . .
H8B H 0.4718 1.0963 0.9101 0.023 Uiso 1 1 calc R . .
Re1B Re 0.329538(19) 0.545116(18) 0.630192(16) 0.00924(5) Uani 1 1 d . . .
S1B S 0.54900(12) 0.62690(12) 0.69567(11) 0.0109(2) Uani 1 1 d . . .
Cl1 Cl 0.3578(4) 0.2608(4) 0.7685(4) 0.0404(9) Uani 0.50 1 d P . .
Cl2 Cl 0.9423(4) 0.1003(4) 0.1339(4) 0.0425(9) Uani 0.50 1 d P . .
Cl3 Cl 0.4156(4) 0.0453(4) 0.6157(3) 0.0401(9) Uani 0.50 1 d P . .
Cl4 Cl 0.1016(5) 0.7932(5) 0.6098(5) 0.0563(13) Uani 0.50 1 d P . .
O1W O 0.8986(10) 0.7019(10) 0.6847(8) 0.030(2) Uiso 0.50 1 d P . .

loop_
_atom_site_aniso_label
_atom_site_aniso_U_11
_atom_site_aniso_U_22
_atom_site_aniso_U_33
_atom_site_aniso_U_23
_atom_site_aniso_U_13
_atom_site_aniso_U_12
Re1 0.00874(9) 0.00906(9) 0.01037(9) 0.00464(7) 0.00188(7) -0.00014(7)
S1 0.0098(5) 0.0098(5) 0.0132(5) 0.0052(4) 0.0034(4) 0.0010(4)
Re1B 0.01027(10) 0.00788(9) 0.01038(9) 0.00421(7) 0.00189(7) 0.00028(7)
S1B 0.0106(6) 0.0111(5) 0.0138(6) 0.0072(5) 0.0039(4) 0.0031(4)
Cl1 0.047(2) 0.0316(19) 0.042(2) 0.0130(16) 0.0055(18) 0.0057(17)
Cl2 0.040(2) 0.042(2) 0.045(2) 0.0141(18) 0.0102(18) -0.0034(18)
Cl3 0.037(2) 0.045(2) 0.038(2) 0.0135(17) 0.0075(16) 0.0051(17)
Cl4 0.057(3) 0.046(3) 0.063(3) 0.025(2) -0.017(2) -0.004(2)

loop_
_atom_type_symbol
_atom_type_description
_atom_type_scat_dispersion_real
_atom_type_scat_dispersion_imag
_atom_type_scat_source
C C 0.0033 0.0016 'International Tables Vol C Tables 4.2.6.8 and 6.1.1.4'
H H 0.0000 0.0000 'International Tables Vol C Tables 4.2.6.8 and 6.1.1.4'
N N 0.0061 0.0033 'International Tables Vol C Tables 4.2.6.8 and 6.1.1.4'
O O 0.0106 0.0060 'International Tables Vol C Tables 4.2.6.8 and 6.1.1.4'
S S 0.1246 0.1234 'International Tables Vol C Tables 4.2.6.8 and 6.1.1.4'
Cl Cl 0.1484 0.1585 'International Tables Vol C Tables 4.2.6.8 and 6.1.1.4'
Re Re -1.0185 7.2310 'International Tables Vol C Tables 4.2.6.8 and 6.1.1.4'

loop_
_geom_angle_atom_site_label_1
_geom_angle_atom_site_label_2
_geom_angle_atom_site_label_3
_geom_angle
_geom_angle_site_symmetry_1
_geom_angle_site_symmetry_3
_geom_angle_publ_flag
O1 C1 Re1 178.7(5) . . ?
O2 C2 Re1 177.8(5) . . ?
O3 C3 Re1 179.4(5) . . ?
N1 C4 C5 110.4(4) . . ?
N1 C4 C9 110.6(4) . . ?
C5 C4 C9 111.3(4) . . ?
C4 C5 S1 109.1(3) . . ?
C7 C6 S1 113.9(4) . . ?
N2 C7 C6 112.2(4) . . ?
N2 C7 C8 112.9(4) . . ?
C6 C7 C8 111.2(4) . . ?
O6 C8 O7 126.4(5) . . ?
O6 C8 C7 116.6(5) . . ?
O7 C8 C7 117.0(5) . . ?
O4 C9 O5 125.5(5) . . ?
O4 C9 C4 122.5(5) . . ?
O5 C9 C4 111.9(4) . . ?
C4 N1 Re1 112.8(3) . . ?
C7 N2 Re1 118.7(3) . . ?
C3 Re1 C1 90.3(2) . . ?
C3 Re1 C2 89.2(2) . . ?
C1 Re1 C2 88.8(2) . . ?
C3 Re1 N1 94.0(2) . . ?
C1 Re1 N1 174.5(2) . . ?
C2 Re1 N1 94.61(19) . . ?
C3 Re1 N2 176.3(2) . . ?
C1 Re1 N2 91.7(2) . . ?
C2 Re1 N2 93.9(2) . . ?
N1 Re1 N2 83.85(17) . . ?
C3 Re1 S1 95.61(17) . . ?
C1 Re1 S1 96.53(17) . . ?
C2 Re1 S1 172.80(16) . . ?
N1 Re1 S1 79.74(12) . . ?
N2 Re1 S1 81.09(12) . . ?
C6 S1 C5 104.3(2) . . ?
C6 S1 Re1 98.91(18) . . ?
C5 S1 Re1 101.30(17) . . ?
O1B C1B Re1B 179.1(5) . . ?
O2B C2B Re1B 178.8(5) . . ?
O3B C3B Re1B 177.7(5) . . ?
N1B C4B C5B 112.0(4) . . ?
N1B C4B C9B 110.5(4) . . ?
C5B C4B C9B 113.5(4) . . ?
C4B C5B S1B 113.8(4) . . ?
C7B C6B S1B 111.2(4) . . ?
N2B C7B C6B 112.5(4) . . ?
N2B C7B C8B 110.9(4) . . ?
C6B C7B C8B 111.1(4) . . ?
O6B C8B O7B 124.8(5) . . ?
O6B C8B C7B 121.7(5) . . ?
O7B C8B C7B 113.5(4) . . ?
O4B C9B O5B 126.5(5) . . ?
O4B C9B C4B 119.7(5) . . ?
O5B C9B C4B 113.8(5) . . ?
C4B N1B Re1B 118.2(3) . . ?
C7B N2B Re1B 113.9(3) . . ?
C2B Re1B C3B 90.7(2) . . ?
C2B Re1B C1B 89.3(2) . . ?
C3B Re1B C1B 91.3(2) . . ?
C2B Re1B N2B 95.1(2) . . ?
C3B Re1B N2B 173.8(2) . . ?
C1B Re1B N2B 90.96(19) . . ?
C2B Re1B N1B 91.5(2) . . ?
C3B Re1B N1B 92.5(2) . . ?
C1B Re1B N1B 176.11(19) . . ?
N2B Re1B N1B 85.18(16) . . ?
C2B Re1B S1B 171.49(17) . . ?
C3B Re1B S1B 94.04(18) . . ?
C1B Re1B S1B 97.58(17) . . ?
N2B Re1B S1B 79.94(12) . . ?
N1B Re1B S1B 81.29(12) . . ?
C5B S1B C6B 103.0(2) . . ?
C5B S1B Re1B 99.04(18) . . ?
C6B S1B Re1B 102.07(17) . . ?

loop_
_geom_bond_atom_site_label_1
_geom_bond_atom_site_label_2
_geom_bond_distance
_geom_bond_site_symmetry_2
_geom_bond_publ_flag
C1 O1 1.155(6) . ?
C1 Re1 1.923(5) . ?
C2 O2 1.140(7) . ?
C2 Re1 1.946(6) . ?
C3 O3 1.164(7) . ?
C3 Re1 1.908(5) . ?
C4 N1 1.470(7) . ?
C4 C5 1.532(7) . ?
C4 C9 1.534(7) . ?
C5 S1 1.844(5) . ?
C6 C7 1.529(8) . ?
C6 S1 1.818(6) . ?
C7 N2 1.498(7) . ?
C7 C8 1.541(7) . ?
C8 O6 1.239(7) . ?
C8 O7 1.271(7) . ?
C9 O4 1.208(6) . ?
C9 O5 1.313(6) . ?
N1 Re1 2.200(4) . ?
N2 Re1 2.237(5) . ?
Re1 S1 2.4664(14) . ?
C1B O1B 1.147(7) . ?
C1B Re1B 1.929(6) . ?
C2B O2B 1.147(7) . ?
C2B Re1B 1.928(6) . ?
C3B O3B 1.152(7) . ?
C3B Re1B 1.929(6) . ?
C4B N1B 1.474(7) . ?
C4B C5B 1.517(7) . ?
C4B C9B 1.543(7) . ?
C5B S1B 1.822(5) . ?
C6B C7B 1.527(7) . ?
C6B S1B 1.833(5) . ?
C7B N2B 1.474(7) . ?
C7B C8B 1.532(7) . ?
C8B O6B 1.224(7) . ?
C8B O7B 1.296(7) . ?
C9B O4B 1.234(7) . ?
C9B O5B 1.279(7) . ?
N1B Re1B 2.225(4) . ?
N2B Re1B 2.204(4) . ?
Re1B S1B 2.4592(14) . ?

loop_
_geom_torsion_atom_site_label_1
_geom_torsion_atom_site_label_2
_geom_torsion_atom_site_label_3
_geom_torsion_atom_site_label_4
_geom_torsion
_geom_torsion_site_symmetry_1
_geom_torsion_site_symmetry_2
_geom_torsion_site_symmetry_3
_geom_torsion_site_symmetry_4
_geom_torsion_publ_flag
N1 C4 C5 S1 -51.9(5) . . . . ?
C9 C4 C5 S1 -175.2(3) . . . . ?
S1 C6 C7 N2 -43.9(5) . . . . ?
S1 C6 C7 C8 83.7(5) . . . . ?
N2 C7 C8 O6 178.9(5) . . . . ?
C6 C7 C8 O6 51.7(7) . . . . ?
N2 C7 C8 O7 -0.5(7) . . . . ?
C6 C7 C8 O7 -127.7(5) . . . . ?
N1 C4 C9 O4 -13.0(7) . . . . ?
C5 C4 C9 O4 110.1(6) . . . . ?
N1 C4 C9 O5 167.4(4) . . . . ?
C5 C4 C9 O5 -69.5(6) . . . . ?
C5 C4 N1 Re1 58.3(5) . . . . ?
C9 C4 N1 Re1 -178.0(3) . . . . ?
C6 C7 N2 Re1 25.8(5) . . . . ?
C8 C7 N2 Re1 -100.9(4) . . . . ?
O3 C3 Re1 C1 -96(58) . . . . ?
O3 C3 Re1 C2 -7(58) . . . . ?
O3 C3 Re1 N1 87(58) . . . . ?
O3 C3 Re1 N2 141(57) . . . . ?
O3 C3 Re1 S1 167(100) . . . . ?
O1 C1 Re1 C3 135(23) . . . . ?
O1 C1 Re1 C2 46(23) . . . . ?
O1 C1 Re1 N1 -82(23) . . . . ?
O1 C1 Re1 N2 -48(23) . . . . ?
O1 C1 Re1 S1 -129(23) . . . . ?
O2 C2 Re1 C3 -22(13) . . . . ?
O2 C2 Re1 C1 68(13) . . . . ?
O2 C2 Re1 N1 -116(13) . . . . ?
O2 C2 Re1 N2 160(13) . . . . ?
O2 C2 Re1 S1 -154(12) . . . . ?
C4 N1 Re1 C3 62.5(4) . . . . ?
C4 N1 Re1 C1 -80(2) . . . . ?
C4 N1 Re1 C2 152.1(4) . . . . ?
C4 N1 Re1 N2 -114.5(4) . . . . ?
C4 N1 Re1 S1 -32.5(3) . . . . ?
C7 N2 Re1 C3 25(3) . . . . ?
C7 N2 Re1 C1 -98.0(4) . . . . ?
C7 N2 Re1 C2 173.1(4) . . . . ?
C7 N2 Re1 N1 78.9(4) . . . . ?
C7 N2 Re1 S1 -1.7(3) . . . . ?
C7 C6 S1 C5 -66.2(4) . . . . ?
C7 C6 S1 Re1 38.0(4) . . . . ?
C4 C5 S1 C6 125.3(4) . . . . ?
C4 C5 S1 Re1 22.9(4) . . . . ?
C3 Re1 S1 C6 164.0(2) . . . . ?
C1 Re1 S1 C6 73.0(2) . . . . ?
C2 Re1 S1 C6 -64.3(13) . . . . ?
N1 Re1 S1 C6 -102.9(2) . . . . ?
N2 Re1 S1 C6 -17.6(2) . . . . ?
C3 Re1 S1 C5 -89.4(2) . . . . ?
C1 Re1 S1 C5 179.7(2) . . . . ?
C2 Re1 S1 C5 42.4(13) . . . . ?
N1 Re1 S1 C5 3.7(2) . . . . ?
N2 Re1 S1 C5 89.0(2) . . . . ?
N1B C4B C5B S1B 45.9(5) . . . . ?
C9B C4B C5B S1B -80.1(5) . . . . ?
S1B C6B C7B N2B 43.9(5) . . . . ?
S1B C6B C7B C8B 168.9(3) . . . . ?
N2B C7B C8B O6B -29.9(7) . . . . ?
C6B C7B C8B O6B -155.8(5) . . . . ?
N2B C7B C8B O7B 150.5(4) . . . . ?
C6B C7B C8B O7B 24.6(6) . . . . ?
N1B C4B C9B O4B 4.9(7) . . . . ?
C5B C4B C9B O4B 131.6(5) . . . . ?
N1B C4B C9B O5B -176.2(4) . . . . ?
C5B C4B C9B O5B -49.5(6) . . . . ?
C5B C4B N1B Re1B -33.2(5) . . . . ?
C9B C4B N1B Re1B 94.4(4) . . . . ?
C6B C7B N2B Re1B -52.3(5) . . . . ?
C8B C7B N2B Re1B -177.5(3) . . . . ?
O2B C2B Re1B C3B 102(24) . . . . ?
O2B C2B Re1B C1B -167(24) . . . . ?
O2B C2B Re1B N2B -76(24) . . . . ?
O2B C2B Re1B N1B 9(24) . . . . ?
O2B C2B Re1B S1B -23(25) . . . . ?
O3B C3B Re1B C2B 154(13) . . . . ?
O3B C3B Re1B C1B 64(13) . . . . ?
O3B C3B Re1B N2B -47(14) . . . . ?
O3B C3B Re1B N1B -115(13) . . . . ?
O3B C3B Re1B S1B -34(13) . . . . ?
O1B C1B Re1B C2B 93(35) . . . . ?
O1B C1B Re1B C3B -176(100) . . . . ?
O1B C1B Re1B N2B -2(35) . . . . ?
O1B C1B Re1B N1B -9(37) . . . . ?
O1B C1B Re1B S1B -82(35) . . . . ?
C7B N2B Re1B C2B -155.9(4) . . . . ?
C7B N2B Re1B C3B 44.7(19) . . . . ?
C7B N2B Re1B C1B -66.4(4) . . . . ?
C7B N2B Re1B N1B 113.1(3) . . . . ?
C7B N2B Re1B S1B 31.1(3) . . . . ?
C4B N1B Re1B C2B -166.5(4) . . . . ?
C4B N1B Re1B C3B 102.7(4) . . . . ?
C4B N1B Re1B C1B -64(3) . . . . ?
C4B N1B Re1B N2B -71.6(4) . . . . ?
C4B N1B Re1B S1B 9.0(3) . . . . ?
C4B C5B S1B C6B 70.2(4) . . . . ?
C4B C5B S1B Re1B -34.5(4) . . . . ?
C7B C6B S1B C5B -119.2(4) . . . . ?
C7B C6B S1B Re1B -16.8(4) . . . . ?
C2B Re1B S1B C5B 44.7(12) . . . . ?
C3B Re1B S1B C5B -79.3(2) . . . . ?
C1B Re1B S1B C5B -171.2(2) . . . . ?
N2B Re1B S1B C5B 99.2(2) . . . . ?
N1B Re1B S1B C5B 12.6(2) . . . . ?
C2B Re1B S1B C6B -60.8(12) . . . . ?
C3B Re1B S1B C6B 175.2(2) . . . . ?
C1B Re1B S1B C6B 83.3(2) . . . . ?
N2B Re1B S1B C6B -6.3(2) . . . . ?
N1B Re1B S1B C6B -92.9(2) . . . . ?
